data_7701316
loop_
_publ_author_name
'Alexander, Orbett T.'
'Kroon, Robin E.'
'Brink, Alice'
'Visser, Hendrik G.'

_publ_section_title
;
 Symmetry correlations between crystallographic and photoluminescence
 study of ternary \b-diketone europium(iii) based complexes using
 1,10-phenanthroline as the ancillary ligand.
;
_journal_issue 42
_journal_name_full 'Dalton transactions (Cambridge, England : 2003)'
_journal_page_first 16074
_journal_page_last 16082
_journal_paper_doi 10.1039/c9dt02580d
_journal_volume 48
_journal_year 2019
_chemical_formula_moiety 'C66 H46 Eu2 N4 O12'
_chemical_formula_sum 'C66 H46 Eu2 N4 O12'
_chemical_formula_weight 1390.99
_space_group_crystal_system triclinic
_space_group_IT_number 2
_space_group_name_Hall '-P 1'
_space_group_name_H-M_alt 'P -1'
_symmetry_space_group_name_Hall '-P 1'
_symmetry_space_group_name_H-M 'P -1'
_atom_sites_solution_hydrogens geom
_audit_creation_method SHELXL-2013
_audit_update_record
;
2019-06-18 deposited with the CCDC.    2019-10-04 downloaded from the CCDC.
;
_cell_angle_alpha 105.044(5)
_cell_angle_beta 93.811(5)
_cell_angle_gamma 112.908(5)
_cell_formula_units_Z 1
_cell_length_a 10.761(5)
_cell_length_b 11.865(5)
_cell_length_c 12.275(5)
_cell_measurement_reflns_used 9895
_cell_measurement_temperature 373(2)
_cell_measurement_theta_max 28.33
_cell_measurement_theta_min 4.11
_cell_volume 1369.2(10)
_computing_cell_refinement 'SAINT v8.34A (Bruker, 2013)'
_computing_data_collection 'BRUKER APEX II'
_computing_data_reduction 'SAINT v8.34A (Bruker, 2013)'
_computing_molecular_graphics 'Olex2 (Dolomanov et al., 2009)'
_computing_structure_refinement 'SHELXL-2013 (Sheldrick, 2013)'
_computing_structure_solution 'ShelXS (Sheldrick, 2008)'
_diffrn_ambient_temperature 373(2)
_diffrn_measured_fraction_theta_full 0.993
_diffrn_measured_fraction_theta_max 0.995
_diffrn_measurement_device_type 'Bruker APEX-II CCD'
_diffrn_measurement_method '\w scans'
_diffrn_radiation_type MoK\a
_diffrn_radiation_wavelength 0.71069
_diffrn_reflns_av_R_equivalents 0.0453
_diffrn_reflns_av_unetI/netI 0.0301
_diffrn_reflns_Laue_measured_fraction_full 0.993
_diffrn_reflns_Laue_measured_fraction_max 0.995
_diffrn_reflns_limit_h_max 14
_diffrn_reflns_limit_h_min -14
_diffrn_reflns_limit_k_max 11
_diffrn_reflns_limit_k_min -15
_diffrn_reflns_limit_l_max 16
_diffrn_reflns_limit_l_min -16
_diffrn_reflns_number 37973
_diffrn_reflns_point_group_measured_fraction_full 0.993
_diffrn_reflns_point_group_measured_fraction_max 0.995
_diffrn_reflns_theta_full 25.240
_diffrn_reflns_theta_max 28.000
_diffrn_reflns_theta_min 4.187
_exptl_absorpt_coefficient_mu 2.341
_exptl_absorpt_correction_T_max 0.7457
_exptl_absorpt_correction_T_min 0.6762
_exptl_absorpt_correction_type multi-scan
_exptl_crystal_colour Colourless
_exptl_crystal_density_diffrn 1.687
_exptl_crystal_description Cubic
_exptl_crystal_F_000 692
_exptl_crystal_preparation Luminescent
_exptl_crystal_size_max 0.186
_exptl_crystal_size_mid 0.184
_exptl_crystal_size_min 0.180
_refine_diff_density_max 0.524
_refine_diff_density_min -0.551
_refine_diff_density_rms 0.087
_refine_ls_extinction_method none
_refine_ls_goodness_of_fit_ref 1.076
_refine_ls_hydrogen_treatment constr
_refine_ls_matrix_type full
_refine_ls_number_parameters 379
_refine_ls_number_reflns 6595
_refine_ls_number_restraints 0
_refine_ls_restrained_S_all 1.076
_refine_ls_R_factor_all 0.0214
_refine_ls_R_factor_gt 0.0194
_refine_ls_shift/su_max 0.002
_refine_ls_shift/su_mean 0.000
_refine_ls_structure_factor_coef Fsqd
_refine_ls_weighting_details 'w=1/[\s^2^(Fo^2^)+(0.0155P)^2^+0.8902P] where P=(Fo^2^+2Fc^2^)/3'
_refine_ls_weighting_scheme calc
_refine_ls_wR_factor_gt 0.0458
_refine_ls_wR_factor_ref 0.0468
_reflns_Friedel_coverage 0.000
_reflns_number_gt 6213
_reflns_number_total 6595
_reflns_threshold_expression 'I > 2\s(I)'
_cod_data_source_file c9dt02580d2.cif
_cod_data_source_block 17oot4_0m
_cod_depositor_comments 'Adding full bibliography for 7701315--7701317.cif.'
_cod_database_code 7701316
_shelxl_version_number 2013-3
_shelx_space_group_comment
;
The symmetry employed for this shelxl refinement is uniquely defined
by the following loop, which should always be used as a source of
symmetry information in preference to the above space-group names.
They are only intended as comments.
;

loop_
_space_group_symop_operation_xyz
'x, y, z'
'-x, -y, -z'

loop_
_atom_site_label
_atom_site_type_symbol
_atom_site_fract_x
_atom_site_fract_y
_atom_site_fract_z
_atom_site_U_iso_or_equiv
_atom_site_adp_type
_atom_site_occupancy
_atom_site_site_symmetry_order
_atom_site_calc_flag
_atom_site_refinement_flags_posn
_atom_site_refinement_flags_adp
Eu1 Eu 0.36378(2) 0.43852(2) 0.35346(2) 0.01113(4) Uani 1 1 d . .
O1 O 0.22498(14) 0.22332(13) 0.22582(12) 0.0171(3) Uani 1 1 d . .
O2 O 0.42659(15) 0.31926(13) 0.18097(12) 0.0179(3) Uani 1 1 d . .
O3 O 0.25660(14) 0.36437(13) 0.49910(12) 0.0161(3) Uani 1 1 d . .
O4 O 0.41485(14) 0.40966(13) 0.65180(12) 0.0165(3) Uani 1 1 d . .
O5 O 0.50218(14) 0.36076(13) 0.43621(12) 0.0169(3) Uani 1 1 d . .
O6 O 0.65693(15) 0.36158(13) 0.56328(12) 0.0194(3) Uani 1 1 d . .
N1 N 0.31108(17) 0.51384(15) 0.18291(14) 0.0142(3) Uani 1 1 d . .
N2 N 0.11440(17) 0.42845(15) 0.30728(14) 0.0144(3) Uani 1 1 d . .
C1 C 0.4028(2) 0.54876(19) 0.11719(17) 0.0177(4) Uani 1 1 d . .
H1 H 0.4771 0.5276 0.1223 0.021 Uiso 1 1 calc R U
C2 C 0.3941(2) 0.6159(2) 0.04028(18) 0.0211(4) Uani 1 1 d . .
H2 H 0.4591 0.6358 -0.0062 0.025 Uiso 1 1 calc R U
C3 C 0.2874(2) 0.6515(2) 0.03528(18) 0.0215(4) Uani 1 1 d . .
H3 H 0.2812 0.6991 -0.0127 0.026 Uiso 1 1 calc R U
C4 C 0.1874(2) 0.61572(19) 0.10308(17) 0.0180(4) Uani 1 1 d . .
C5 C 0.0715(2) 0.6476(2) 0.10065(18) 0.0217(4) Uani 1 1 d . .
H5 H 0.0639 0.6981 0.0563 0.026 Uiso 1 1 calc R U
C6 C -0.0263(2) 0.6049(2) 0.16196(19) 0.0222(4) Uani 1 1 d . .
H6 H -0.1005 0.6265 0.1592 0.027 Uiso 1 1 calc R U
C7 C -0.0181(2) 0.52692(19) 0.23126(17) 0.0176(4) Uani 1 1 d . .
C8 C -0.1201(2) 0.4773(2) 0.29400(19) 0.0209(4) Uani 1 1 d . .
H8 H -0.1990 0.4916 0.2892 0.025 Uiso 1 1 calc R U
C9 C -0.1022(2) 0.4079(2) 0.36196(19) 0.0210(4) Uani 1 1 d . .
H9 H -0.1680 0.3755 0.4046 0.025 Uiso 1 1 calc R U
C10 C 0.0173(2) 0.38639(19) 0.36626(18) 0.0181(4) Uani 1 1 d . .
H10 H 0.0288 0.3398 0.4134 0.022 Uiso 1 1 calc R U
C11 C 0.0973(2) 0.49840(18) 0.23983(16) 0.0142(4) Uani 1 1 d . .
C12 C 0.2019(2) 0.54386(18) 0.17411(16) 0.0145(4) Uani 1 1 d . .
C13 C 0.3146(2) 0.22271(18) 0.16297(16) 0.0151(4) Uani 1 1 d . .
C14 C 0.2834(2) 0.10234(18) 0.06566(16) 0.0155(4) Uani 1 1 d . .
C15 C 0.3845(2) 0.0921(2) 0.00446(18) 0.0217(4) Uani 1 1 d . .
H15 H 0.4726 0.1582 0.0255 0.026 Uiso 1 1 calc R U
C16 C 0.3540(3) -0.0169(2) -0.08835(19) 0.0279(5) Uani 1 1 d . .
H16 H 0.4220 -0.0239 -0.1289 0.033 Uiso 1 1 calc R U
C17 C 0.2237(3) -0.1141(2) -0.12018(19) 0.0313(6) Uani 1 1 d . .
H17 H 0.2035 -0.1860 -0.1833 0.038 Uiso 1 1 calc R U
C18 C 0.1218(3) -0.1063(2) -0.0589(2) 0.0276(5) Uani 1 1 d . .
H18 H 0.0337 -0.1725 -0.0803 0.033 Uiso 1 1 calc R U
C19 C 0.1535(2) 0.0023(2) 0.03503(18) 0.0199(4) Uani 1 1 d . .
H19 H 0.0865 0.0076 0.0776 0.024 Uiso 1 1 calc R U
C20 C 0.2963(2) 0.34763(18) 0.59081(17) 0.0137(4) Uani 1 1 d . .
C21 C 0.1927(2) 0.24650(18) 0.63144(17) 0.0140(4) Uani 1 1 d . .
C22 C 0.0557(2) 0.1839(2) 0.57658(19) 0.0217(4) Uani 1 1 d . .
H22 H 0.0273 0.2048 0.5143 0.026 Uiso 1 1 calc R U
C23 C -0.0389(2) 0.0907(2) 0.6140(2) 0.0268(5) Uani 1 1 d . .
H23 H -0.1305 0.0502 0.5774 0.032 Uiso 1 1 calc R U
C24 C 0.0020(2) 0.0575(2) 0.7055(2) 0.0249(5) Uani 1 1 d . .
H24 H -0.0615 -0.0060 0.7296 0.030 Uiso 1 1 calc R U
C25 C 0.1380(2) 0.1192(2) 0.7611(2) 0.0232(5) Uani 1 1 d . .
H25 H 0.1659 0.0970 0.8227 0.028 Uiso 1 1 calc R U
C26 C 0.2330(2) 0.2143(2) 0.72506(18) 0.0187(4) Uani 1 1 d . .
H26 H 0.3239 0.2566 0.7636 0.022 Uiso 1 1 calc R U
C27 C 0.56625(19) 0.30428(18) 0.47393(17) 0.0134(4) Uani 1 1 d . .
C28 C 0.5336(2) 0.16681(18) 0.41284(16) 0.0136(4) Uani 1 1 d . .
C29 C 0.6279(2) 0.11748(19) 0.43449(18) 0.0177(4) Uani 1 1 d . .
H29 H 0.7119 0.1713 0.4835 0.021 Uiso 1 1 calc R U
C30 C 0.5967(2) -0.0113(2) 0.38322(18) 0.0221(4) Uani 1 1 d . .
H30 H 0.6604 -0.0437 0.3965 0.027 Uiso 1 1 calc R U
C31 C 0.4702(2) -0.0921(2) 0.31197(18) 0.0237(5) Uani 1 1 d . .
H31 H 0.4487 -0.1788 0.2783 0.028 Uiso 1 1 calc R U
C32 C 0.3761(2) -0.0439(2) 0.29085(19) 0.0235(5) Uani 1 1 d . .
H32 H 0.2913 -0.0985 0.2434 0.028 Uiso 1 1 calc R U
C33 C 0.4077(2) 0.08562(19) 0.34025(17) 0.0180(4) Uani 1 1 d . .
H33 H 0.3448 0.1180 0.3249 0.022 Uiso 1 1 calc R U

loop_
_atom_site_aniso_label
_atom_site_aniso_U_11
_atom_site_aniso_U_22
_atom_site_aniso_U_33
_atom_site_aniso_U_23
_atom_site_aniso_U_13
_atom_site_aniso_U_12
Eu1 0.01054(5) 0.00910(5) 0.01239(5) 0.00247(4) 0.00305(4) 0.00319(4)
O1 0.0158(7) 0.0152(7) 0.0168(7) 0.0013(6) 0.0045(6) 0.0052(6)
O2 0.0188(7) 0.0133(7) 0.0194(7) 0.0033(6) 0.0065(6) 0.0052(6)
O3 0.0143(7) 0.0173(7) 0.0170(7) 0.0072(6) 0.0053(6) 0.0051(6)
O4 0.0127(7) 0.0148(7) 0.0178(7) 0.0046(6) 0.0032(6) 0.0018(6)
O5 0.0178(7) 0.0160(7) 0.0218(7) 0.0087(6) 0.0071(6) 0.0098(6)
O6 0.0170(7) 0.0131(7) 0.0234(8) -0.0003(6) -0.0014(6) 0.0062(6)
N1 0.0153(8) 0.0113(8) 0.0134(8) 0.0001(6) 0.0026(7) 0.0052(7)
N2 0.0132(8) 0.0115(8) 0.0152(8) 0.0013(6) 0.0024(6) 0.0038(6)
C1 0.0188(10) 0.0152(9) 0.0182(10) 0.0040(8) 0.0047(8) 0.0067(8)
C2 0.0243(11) 0.0183(10) 0.0189(10) 0.0060(8) 0.0084(9) 0.0065(9)
C3 0.0279(12) 0.0181(10) 0.0178(10) 0.0077(8) 0.0024(9) 0.0081(9)
C4 0.0189(10) 0.0141(9) 0.0165(10) 0.0018(8) -0.0004(8) 0.0047(8)
C5 0.0264(12) 0.0191(10) 0.0213(11) 0.0054(9) -0.0014(9) 0.0128(9)
C6 0.0229(11) 0.0206(11) 0.0229(11) 0.0003(9) -0.0005(9) 0.0138(9)
C7 0.0178(10) 0.0134(9) 0.0173(10) -0.0032(8) -0.0009(8) 0.0081(8)
C8 0.0158(10) 0.0175(10) 0.0259(11) -0.0021(9) 0.0037(9) 0.0092(8)
C9 0.0159(10) 0.0185(10) 0.0233(11) 0.0011(8) 0.0075(9) 0.0045(8)
C10 0.0156(10) 0.0158(10) 0.0192(10) 0.0032(8) 0.0037(8) 0.0042(8)
C11 0.0149(9) 0.0106(9) 0.0117(9) -0.0023(7) -0.0007(7) 0.0039(8)
C12 0.0148(9) 0.0120(9) 0.0123(9) -0.0008(7) -0.0002(7) 0.0045(8)
C13 0.0195(10) 0.0138(9) 0.0132(9) 0.0046(8) 0.0019(8) 0.0081(8)
C14 0.0224(10) 0.0134(9) 0.0119(9) 0.0048(7) 0.0015(8) 0.0085(8)
C15 0.0290(12) 0.0207(10) 0.0195(10) 0.0081(9) 0.0076(9) 0.0130(9)
C16 0.0439(15) 0.0295(12) 0.0208(11) 0.0075(10) 0.0114(10) 0.0256(12)
C17 0.0547(17) 0.0228(12) 0.0164(11) -0.0031(9) -0.0040(11) 0.0239(12)
C18 0.0341(13) 0.0172(11) 0.0245(12) 0.0029(9) -0.0064(10) 0.0079(10)
C19 0.0241(11) 0.0186(10) 0.0165(10) 0.0056(8) 0.0013(8) 0.0087(9)
C20 0.0154(9) 0.0115(9) 0.0167(9) 0.0034(7) 0.0088(8) 0.0077(8)
C21 0.0144(9) 0.0107(9) 0.0169(9) 0.0039(7) 0.0077(8) 0.0050(7)
C22 0.0196(11) 0.0215(11) 0.0199(10) 0.0095(9) 0.0032(9) 0.0027(9)
C23 0.0168(11) 0.0270(12) 0.0275(12) 0.0106(10) 0.0035(9) -0.0013(9)
C24 0.0251(12) 0.0182(10) 0.0289(12) 0.0116(9) 0.0125(10) 0.0028(9)
C25 0.0263(12) 0.0225(11) 0.0286(12) 0.0169(9) 0.0102(10) 0.0118(9)
C26 0.0169(10) 0.0179(10) 0.0236(11) 0.0083(8) 0.0053(8) 0.0083(8)
C27 0.0121(9) 0.0120(9) 0.0182(10) 0.0056(8) 0.0082(8) 0.0057(7)
C28 0.0156(9) 0.0114(9) 0.0131(9) 0.0036(7) 0.0044(8) 0.0047(8)
C29 0.0178(10) 0.0169(10) 0.0190(10) 0.0057(8) 0.0040(8) 0.0078(8)
C30 0.0295(12) 0.0201(11) 0.0225(11) 0.0064(9) 0.0077(9) 0.0160(10)
C31 0.0364(13) 0.0128(10) 0.0202(11) 0.0024(8) 0.0065(10) 0.0101(9)
C32 0.0249(11) 0.0160(10) 0.0202(11) 0.0016(8) -0.0008(9) 0.0024(9)
C33 0.0182(10) 0.0163(10) 0.0185(10) 0.0066(8) 0.0012(8) 0.0059(8)

loop_
_atom_type_symbol
_atom_type_description
_atom_type_scat_dispersion_real
_atom_type_scat_dispersion_imag
_atom_type_scat_source
C C 0.0033 0.0016 'International Tables Vol C Tables 4.2.6.8 and 6.1.1.4'
H H 0.0000 0.0000 'International Tables Vol C Tables 4.2.6.8 and 6.1.1.4'
Eu Eu -0.1578 3.6682 'International Tables Vol C Tables 4.2.6.8 and 6.1.1.4'
N N 0.0061 0.0033 'International Tables Vol C Tables 4.2.6.8 and 6.1.1.4'
O O 0.0106 0.0060 'International Tables Vol C Tables 4.2.6.8 and 6.1.1.4'

loop_
_geom_angle_atom_site_label_1
_geom_angle_atom_site_label_2
_geom_angle_atom_site_label_3
_geom_angle
_geom_angle_site_symmetry_1
_geom_angle_site_symmetry_3
O5 Eu1 O3 73.53(5) . .
O5 Eu1 O4 79.78(6) . 2_666
O3 Eu1 O4 134.70(5) . 2_666
O5 Eu1 O1 89.62(6) . .
O3 Eu1 O1 86.04(5) . .
O4 Eu1 O1 130.14(5) 2_666 .
O5 Eu1 O6 126.85(5) . 2_666
O3 Eu1 O6 87.77(5) . 2_666
O4 Eu1 O6 79.72(6) 2_666 2_666
O1 Eu1 O6 139.18(5) . 2_666
O5 Eu1 O2 77.67(5) . .
O3 Eu1 O2 129.60(5) . .
O4 Eu1 O2 77.06(5) 2_666 .
O1 Eu1 O2 53.09(5) . .
O6 Eu1 O2 142.04(5) 2_666 .
O5 Eu1 N1 145.87(5) . .
O3 Eu1 N1 139.38(5) . .
O4 Eu1 N1 77.96(5) 2_666 .
O1 Eu1 N1 85.33(6) . .
O6 Eu1 N1 73.70(5) 2_666 .
O2 Eu1 N1 72.36(6) . .
O5 Eu1 N2 147.37(5) . .
O3 Eu1 N2 76.98(5) . .
O4 Eu1 N2 132.12(5) 2_666 .
O1 Eu1 N2 74.60(5) . .
O6 Eu1 N2 64.70(5) 2_666 .
O2 Eu1 N2 112.15(5) . .
N1 Eu1 N2 62.46(5) . .
O5 Eu1 C13 82.38(6) . .
O3 Eu1 C13 108.40(6) . .
O4 Eu1 C13 103.41(6) 2_666 .
O1 Eu1 C13 26.74(5) . .
O6 Eu1 C13 150.26(5) 2_666 .
O2 Eu1 C13 26.36(5) . .
N1 Eu1 C13 78.05(6) . .
N2 Eu1 C13 94.08(5) . .
O5 Eu1 O5 78.27(5) . 2_666
O3 Eu1 O5 73.30(5) . 2_666
O4 Eu1 O5 65.79(5) 2_666 2_666
O1 Eu1 O5 158.26(4) . 2_666
O6 Eu1 O5 48.61(5) 2_666 2_666
O2 Eu1 O5 138.55(5) . 2_666
N1 Eu1 O5 114.74(5) . 2_666
N2 Eu1 O5 106.33(5) . 2_666
C13 Eu1 O5 159.20(5) . 2_666
O5 Eu1 C27 103.18(6) . 2_666
O3 Eu1 C27 81.88(6) . 2_666
O4 Eu1 C27 69.31(5) 2_666 2_666
O1 Eu1 C27 159.05(5) . 2_666
O6 Eu1 C27 23.83(5) 2_666 2_666
O2 Eu1 C27 145.47(5) . 2_666
N1 Eu1 C27 92.74(6) . 2_666
N2 Eu1 C27 85.99(5) . 2_666
C13 Eu1 C27 169.49(5) . 2_666
O5 Eu1 C27 24.95(5) 2_666 2_666
O5 Eu1 Eu1 43.65(4) . 2_666
O3 Eu1 Eu1 68.46(5) . 2_666
O4 Eu1 Eu1 66.92(4) 2_666 2_666
O1 Eu1 Eu1 130.62(4) . 2_666
O6 Eu1 Eu1 83.21(4) 2_666 2_666
O2 Eu1 Eu1 113.86(4) . 2_666
N1 Eu1 Eu1 140.83(4) . 2_666
N2 Eu1 Eu1 133.38(4) . 2_666
C13 Eu1 Eu1 125.60(4) . 2_666
O5 Eu1 Eu1 34.61(3) 2_666 2_666
C27 Eu1 Eu1 59.54(4) 2_666 2_666
C13 O1 Eu1 94.67(12) . .
C13 O2 Eu1 90.75(12) . .
C20 O3 Eu1 135.41(12) . .
C20 O4 Eu1 139.79(13) . 2_666
C27 O5 Eu1 172.76(13) . .
C27 O5 Eu1 84.73(12) . 2_666
Eu1 O5 Eu1 101.74(6) . 2_666
C27 O6 Eu1 104.61(12) . 2_666
C1 N1 C12 117.84(17) . .
C1 N1 Eu1 120.97(13) . .
C12 N1 Eu1 119.78(12) . .
C10 N2 C11 117.44(17) . .
C10 N2 Eu1 123.20(13) . .
C11 N2 Eu1 117.33(12) . .
N1 C1 C2 123.7(2) . .
N1 C1 H1 118.1 . .
C2 C1 H1 118.1 . .
C3 C2 C1 118.4(2) . .
C3 C2 H2 120.8 . .
C1 C2 H2 120.8 . .
C2 C3 C4 119.57(19) . .
C2 C3 H3 120.2 . .
C4 C3 H3 120.2 . .
C3 C4 C12 117.80(19) . .
C3 C4 C5 122.63(19) . .
C12 C4 C5 119.56(19) . .
C6 C5 C4 120.7(2) . .
C6 C5 H5 119.6 . .
C4 C5 H5 119.6 . .
C5 C6 C7 121.2(2) . .
C5 C6 H6 119.4 . .
C7 C6 H6 119.4 . .
C8 C7 C11 117.33(19) . .
C8 C7 C6 123.03(19) . .
C11 C7 C6 119.64(19) . .
C9 C8 C7 119.56(19) . .
C9 C8 H8 120.2 . .
C7 C8 H8 120.2 . .
C8 C9 C10 118.87(19) . .
C8 C9 H9 120.6 . .
C10 C9 H9 120.6 . .
N2 C10 C9 123.9(2) . .
N2 C10 H10 118.1 . .
C9 C10 H10 118.1 . .
N2 C11 C7 122.90(18) . .
N2 C11 C12 118.01(17) . .
C7 C11 C12 119.09(18) . .
N1 C12 C4 122.47(18) . .
N1 C12 C11 117.90(17) . .
C4 C12 C11 119.62(18) . .
O2 C13 O1 121.45(18) . .
O2 C13 C14 120.08(18) . .
O1 C13 C14 118.47(18) . .
O2 C13 Eu1 62.90(10) . .
O1 C13 Eu1 58.59(10) . .
C14 C13 Eu1 176.40(14) . .
C19 C14 C15 119.46(19) . .
C19 C14 C13 120.40(19) . .
C15 C14 C13 120.13(19) . .
C14 C15 C16 120.0(2) . .
C14 C15 H15 120.0 . .
C16 C15 H15 120.0 . .
C17 C16 C15 120.1(2) . .
C17 C16 H16 119.9 . .
C15 C16 H16 119.9 . .
C16 C17 C18 120.6(2) . .
C16 C17 H17 119.7 . .
C18 C17 H17 119.7 . .
C17 C18 C19 119.0(2) . .
C17 C18 H18 120.5 . .
C19 C18 H18 120.5 . .
C14 C19 C18 120.7(2) . .
C14 C19 H19 119.6 . .
C18 C19 H19 119.6 . .
O4 C20 O3 125.39(18) . .
O4 C20 C21 117.10(17) . .
O3 C20 C21 117.50(17) . .
C22 C21 C26 118.86(18) . .
C22 C21 C20 120.76(18) . .
C26 C21 C20 120.38(18) . .
C23 C22 C21 120.5(2) . .
C23 C22 H22 119.8 . .
C21 C22 H22 119.8 . .
C24 C23 C22 120.4(2) . .
C24 C23 H23 119.8 . .
C22 C23 H23 119.8 . .
C23 C24 C25 119.8(2) . .
C23 C24 H24 120.1 . .
C25 C24 H24 120.1 . .
C24 C25 C26 120.1(2) . .
C24 C25 H25 120.0 . .
C26 C25 H25 120.0 . .
C25 C26 C21 120.4(2) . .
C25 C26 H26 119.8 . .
C21 C26 H26 119.8 . .
O6 C27 O5 121.21(18) . .
O6 C27 C28 118.40(17) . .
O5 C27 C28 120.39(18) . .
O6 C27 Eu1 51.56(9) . 2_666
O5 C27 Eu1 70.32(11) . 2_666
C28 C27 Eu1 166.41(13) . 2_666
C33 C28 C29 119.66(18) . .
C33 C28 C27 120.99(18) . .
C29 C28 C27 119.24(18) . .
C30 C29 C28 120.2(2) . .
C30 C29 H29 119.9 . .
C28 C29 H29 119.9 . .
C29 C30 C31 119.8(2) . .
C29 C30 H30 120.1 . .
C31 C30 H30 120.1 . .
C32 C31 C30 120.2(2) . .
C32 C31 H31 119.9 . .
C30 C31 H31 119.9 . .
C31 C32 C33 120.3(2) . .
C31 C32 H32 119.9 . .
C33 C32 H32 119.9 . .
C32 C33 C28 119.84(19) . .
C32 C33 H33 120.1 . .
C28 C33 H33 120.1 . .

loop_
_geom_bond_atom_site_label_1
_geom_bond_atom_site_label_2
_geom_bond_distance
_geom_bond_site_symmetry_2
Eu1 O5 2.3359(15) .
Eu1 O3 2.3666(15) .
Eu1 O4 2.3799(16) 2_666
Eu1 O1 2.4183(16) .
Eu1 O6 2.4296(16) 2_666
Eu1 O2 2.5142(15) .
Eu1 N1 2.5905(18) .
Eu1 N2 2.655(2) .
Eu1 C13 2.824(2) .
Eu1 O5 2.8384(17) 2_666
Eu1 C27 3.002(2) 2_666
Eu1 Eu1 4.0262(14) 2_666
O1 C13 1.275(2) .
O2 C13 1.254(2) .
O3 C20 1.268(2) .
O4 C20 1.259(2) .
O4 Eu1 2.3799(16) 2_666
O5 C27 1.272(2) .
O5 Eu1 2.8384(17) 2_666
O6 C27 1.254(2) .
O6 Eu1 2.4296(16) 2_666
N1 C1 1.325(3) .
N1 C12 1.359(3) .
N2 C10 1.322(3) .
N2 C11 1.365(3) .
C1 C2 1.404(3) .
C1 H1 0.9300 .
C2 C3 1.372(3) .
C2 H2 0.9300 .
C3 C4 1.406(3) .
C3 H3 0.9300 .
C4 C12 1.408(3) .
C4 C5 1.438(3) .
C5 C6 1.349(3) .
C5 H5 0.9300 .
C6 C7 1.431(3) .
C6 H6 0.9300 .
C7 C8 1.410(3) .
C7 C11 1.413(3) .
C8 C9 1.367(3) .
C8 H8 0.9300 .
C9 C10 1.405(3) .
C9 H9 0.9300 .
C10 H10 0.9300 .
C11 C12 1.443(3) .
C13 C14 1.506(3) .
C14 C19 1.382(3) .
C14 C15 1.387(3) .
C15 C16 1.390(3) .
C15 H15 0.9300 .
C16 C17 1.372(4) .
C16 H16 0.9300 .
C17 C18 1.389(4) .
C17 H17 0.9300 .
C18 C19 1.393(3) .
C18 H18 0.9300 .
C19 H19 0.9300 .
C20 C21 1.508(3) .
C21 C22 1.392(3) .
C21 C26 1.395(3) .
C22 C23 1.386(3) .
C22 H22 0.9300 .
C23 C24 1.381(3) .
C23 H23 0.9300 .
C24 C25 1.384(3) .
C24 H24 0.9300 .
C25 C26 1.391(3) .
C25 H25 0.9300 .
C26 H26 0.9300 .
C27 C28 1.493(3) .
C27 Eu1 3.002(2) 2_666
C28 C33 1.392(3) .
C28 C29 1.396(3) .
C29 C30 1.385(3) .
C29 H29 0.9300 .
C30 C31 1.389(3) .
C30 H30 0.9300 .
C31 C32 1.382(3) .
C31 H31 0.9300 .
C32 C33 1.388(3) .
C32 H32 0.9300 .
C33 H33 0.9300 .

loop_
_geom_torsion_atom_site_label_1
_geom_torsion_atom_site_label_2
_geom_torsion_atom_site_label_3
_geom_torsion_atom_site_label_4
_geom_torsion
_geom_torsion_site_symmetry_1
C12 N1 C1 C2 0.7(3) .
Eu1 N1 C1 C2 -165.74(15) .
N1 C1 C2 C3 2.3(3) .
C1 C2 C3 C4 -2.6(3) .
C2 C3 C4 C12 0.0(3) .
C2 C3 C4 C5 -178.8(2) .
C3 C4 C5 C6 176.1(2) .
C12 C4 C5 C6 -2.8(3) .
C4 C5 C6 C7 0.1(3) .
C5 C6 C7 C8 -178.1(2) .
C5 C6 C7 C11 2.7(3) .
C11 C7 C8 C9 1.8(3) .
C6 C7 C8 C9 -177.4(2) .
C7 C8 C9 C10 -0.8(3) .
C11 N2 C10 C9 1.0(3) .
Eu1 N2 C10 C9 164.35(15) .
C8 C9 C10 N2 -0.6(3) .
C10 N2 C11 C7 0.1(3) .
Eu1 N2 C11 C7 -164.24(14) .
C10 N2 C11 C12 -179.42(17) .
Eu1 N2 C11 C12 16.2(2) .
C8 C7 C11 N2 -1.5(3) .
C6 C7 C11 N2 177.71(18) .
C8 C7 C11 C12 178.03(17) .
C6 C7 C11 C12 -2.8(3) .
C1 N1 C12 C4 -3.5(3) .
Eu1 N1 C12 C4 163.15(14) .
C1 N1 C12 C11 175.91(17) .
Eu1 N1 C12 C11 -17.5(2) .
C3 C4 C12 N1 3.1(3) .
C5 C4 C12 N1 -178.02(18) .
C3 C4 C12 C11 -176.26(18) .
C5 C4 C12 C11 2.6(3) .
N2 C11 C12 N1 0.3(3) .
C7 C11 C12 N1 -179.27(17) .
N2 C11 C12 C4 179.65(17) .
C7 C11 C12 C4 0.1(3) .
Eu1 O2 C13 O1 2.09(19) .
Eu1 O2 C13 C14 -177.70(16) .
Eu1 O1 C13 O2 -2.2(2) .
Eu1 O1 C13 C14 177.62(15) .
O2 C13 C14 C19 -170.86(18) .
O1 C13 C14 C19 9.3(3) .
O2 C13 C14 C15 7.8(3) .
O1 C13 C14 C15 -171.98(18) .
C19 C14 C15 C16 1.3(3) .
C13 C14 C15 C16 -177.35(19) .
C14 C15 C16 C17 0.5(3) .
C15 C16 C17 C18 -1.3(3) .
C16 C17 C18 C19 0.4(3) .
C15 C14 C19 C18 -2.3(3) .
C13 C14 C19 C18 176.38(19) .
C17 C18 C19 C14 1.4(3) .
Eu1 O4 C20 O3 -8.9(3) 2_666
Eu1 O4 C20 C21 172.05(12) 2_666
Eu1 O3 C20 O4 27.9(3) .
Eu1 O3 C20 C21 -153.00(13) .
O4 C20 C21 C22 172.65(18) .
O3 C20 C21 C22 -6.5(3) .
O4 C20 C21 C26 -7.2(3) .
O3 C20 C21 C26 173.61(17) .
C26 C21 C22 C23 -0.4(3) .
C20 C21 C22 C23 179.74(19) .
C21 C22 C23 C24 -0.8(4) .
C22 C23 C24 C25 1.0(4) .
C23 C24 C25 C26 0.0(3) .
C24 C25 C26 C21 -1.2(3) .
C22 C21 C26 C25 1.4(3) .
C20 C21 C26 C25 -178.74(18) .
Eu1 O6 C27 O5 10.4(2) 2_666
Eu1 O6 C27 C28 -169.00(13) 2_666
Eu1 O5 C27 O6 -8.60(17) 2_666
Eu1 O5 C27 C28 170.74(16) 2_666
O6 C27 C28 C33 157.45(18) .
O5 C27 C28 C33 -21.9(3) .
Eu1 C27 C28 C33 117.9(5) 2_666
O6 C27 C28 C29 -18.7(3) .
O5 C27 C28 C29 161.97(18) .
Eu1 C27 C28 C29 -58.2(6) 2_666
C33 C28 C29 C30 0.6(3) .
C27 C28 C29 C30 176.74(18) .
C28 C29 C30 C31 -1.3(3) .
C29 C30 C31 C32 0.9(3) .
C30 C31 C32 C33 0.3(3) .
C31 C32 C33 C28 -1.1(3) .
C29 C28 C33 C32 0.6(3) .
C27 C28 C33 C32 -175.46(18) .
